data_1566298
loop_
_publ_author_name
'Chen, De-Li'
'Chen, Mei-Ying'
'Hou, Yong'
'Wang, Can-Hong'
'Sun, Zhao-Cui'
'Yang, Yun'
'Liang, Han-Qiao'
'Ma, Guo-Xu'
'Xu, Xu-Dong'
'Wei, Jian-He'

_publ_section_title
;
 Cadinane-Type Sesquiterpenoids with Cytotoxic Activity from the Infected
 Stems of the Semi-mangrove <i>Hibiscus tiliaceus</i>.
;
_journal_issue 1
_journal_name_full 'Journal of natural products'
_journal_page_first 127
_journal_page_last 135
_journal_paper_doi 10.1021/acs.jnatprod.1c00849
_journal_volume 85
_journal_year 2022
_chemical_absolute_configuration ad
_chemical_formula_moiety 'C18 H24 O3'
_chemical_formula_sum 'C18 H24 O3'
_chemical_formula_weight 288.37
_space_group_crystal_system monoclinic
_space_group_IT_number 4
_space_group_name_Hall 'P 2yb'
_space_group_name_H-M_alt 'P 1 21 1'
_atom_sites_solution_hydrogens geom
_atom_sites_solution_primary direct
_audit_creation_date 2021-08-30
_audit_creation_method
;
Olex2 1.3-alpha
(compiled 2020.09.11 svn.r3730fd0d for OlexSys, GUI svn.r6159)
;
_cell_angle_alpha 90
_cell_angle_beta 93.3800(10)
_cell_angle_gamma 90
_cell_formula_units_Z 4
_cell_length_a 5.83200(10)
_cell_length_b 11.04770(10)
_cell_length_c 24.6078(3)
_cell_measurement_reflns_used 14076
_cell_measurement_temperature 100.01(10)
_cell_measurement_theta_max 76.6800
_cell_measurement_theta_min 3.5810
_cell_volume 1582.73(4)
_computing_cell_refinement 'CrysAlisPro 1.171.41.95a (Rigaku OD, 2021)'
_computing_data_collection 'CrysAlisPro 1.171.41.95a (Rigaku OD, 2021)'
_computing_data_reduction 'CrysAlisPro 1.171.41.95a (Rigaku OD, 2021)'
_computing_molecular_graphics 'Olex2 1.3-alpha (Dolomanov et al., 2009)'
_computing_publication_material 'Olex2 1.3-alpha (Dolomanov et al., 2009)'
_computing_structure_refinement 'SHELXL 2018/3 (Sheldrick, 2015)'
_computing_structure_solution 'SHELXS  (Sheldrick, 2008)'
_diffrn_ambient_environment N~2~
_diffrn_ambient_temperature 100.01(10)
_diffrn_detector 'Hybrid Pixel Array Detector'
_diffrn_detector_area_resol_mean 10.0000
_diffrn_detector_type HyPix
_diffrn_measured_fraction_theta_full 0.999
_diffrn_measured_fraction_theta_max 0.970
_diffrn_measurement_details
;
List of Runs (angles in degrees, time in seconds):

  # Type    Start    End  Width  t~exp~   \w     \q     \k     \f   Frames
--------------------------------------------------------------------------
  1  \w     90.00 127.00   0.50    0.10    --  106.68  61.00 -60.00   74
  2  \w    130.00 156.00   0.50    0.10    --  106.68  45.00 -60.00   52
  3  \w     94.00 120.00   0.50    0.10    --  106.68  30.00 -60.00   52
  4  \w     95.00 129.00   0.50    0.10    --  106.68  45.00 -60.00   68
  5  \w    142.00 177.00   0.50    0.10    --  106.68  30.00 -60.00   70
  6  \w    138.00 172.00   0.50    0.10    --  106.68  45.00  90.00   68
  7  \w     84.00 168.00   0.50    0.10    --  106.68  77.00  30.00  168
  8  \w     89.00 178.00   0.50    0.10    --  106.68  86.00 -10.00  178
  9  \w    -27.00   7.00   0.50    0.05    --   47.76 -19.00-120.00   68
 10  \w     -6.00  45.00   0.50    0.05    --   47.76 -37.00 -90.00  102
 11  \w    -24.00  17.00   0.50    0.05    --   47.76 -19.00 -30.00   82
 12  \w     -4.00  29.00   0.50    0.05    --   47.76 -19.00 150.00   66
 13  \w     81.00 108.00   0.50    0.10    --  106.68-125.00-120.00   54
 14  \w     36.00 108.00   0.50    0.10    --  106.68-125.00   0.00  144
 15  \w    -23.00  62.00   0.50    0.05    --   47.76 -86.00-129.00  170
 16  \w     38.00  63.00   0.50    0.10    --  106.68-125.00-120.00   50
 17  \w     52.00 104.00   0.50    0.10    --  106.68 -94.00-150.00  104
 18  \w     59.00 101.00   0.50    0.10    --  106.68 -86.00-129.00   84
 19  \w     45.00  74.00   0.50    0.10    --  106.68 -61.00-120.00   58
 20  \w     53.00  97.00   0.50    0.10    --  106.68 -77.00 -30.00   88
 21  \w     35.00  74.00   0.50    0.10    --  106.68 -61.00  60.00   78
 22  \w    -20.00   6.00   0.50    0.05    --  -47.76  19.00   0.00   52
 23  \w   -102.00 -29.00   0.50    0.10    -- -101.00  77.00-180.00  146
 24  \w    -68.00 -37.00   0.50    0.10    -- -101.00  61.00 -30.00   62
 25  \w    -66.00 -28.00   0.50    0.10    -- -101.00  61.00-180.00   76
 26  \w    -59.00 -28.00   0.50    0.10    -- -101.00  61.00   0.00   62
 27  \w    -68.00 -29.00   0.50    0.10    -- -101.00  61.00  60.00   78
 28  \w    -65.00 -32.00   0.50    0.10    -- -101.00  61.00 120.00   66
 29  \w    -84.00 -30.00   0.50    0.10    -- -101.00 125.00 150.00  108
 30  \w    -72.00  22.00   0.50    0.05    --  -47.76  86.00 -10.00  188
 31  \w    -88.00 -62.00   0.50    0.10    -- -101.00  86.00 -10.00   52
 32  \w   -162.00 -87.00   0.50    0.10    -- -101.00 -15.00 120.00  150
 33  \w   -172.00-138.00   0.50    0.10    -- -101.00 -61.00 150.00   68
 34  \w   -119.00 -93.00   0.50    0.10    -- -101.00 -61.00 150.00   52
 35  \w   -173.00-100.00   0.50    0.10    -- -101.00 -61.00 120.00  146
 36  \w   -150.00 -94.00   0.50    0.10    -- -101.00 -61.00-180.00  112
 37  \w   -161.00-125.00   0.50    0.10    -- -101.00 -86.00-129.00   72
 38  \w   -112.00-105.50   0.50    0.05    --  -47.76-125.00 -60.00   13
;
_diffrn_measurement_device 'four-circle diffractometer'
_diffrn_measurement_device_type 'XtaLAB Synergy R, HyPix'
_diffrn_measurement_method '\w scans'
_diffrn_orient_matrix_type 'CrysAlisPro convention (1999,Acta A55,543-557)'
_diffrn_orient_matrix_UB_11 -0.2417148000
_diffrn_orient_matrix_UB_12 -0.0419077000
_diffrn_orient_matrix_UB_13 -0.0205079000
_diffrn_orient_matrix_UB_21 -0.1033857000
_diffrn_orient_matrix_UB_22 0.1167153000
_diffrn_orient_matrix_UB_23 0.0225753000
_diffrn_orient_matrix_UB_31 0.0300606000
_diffrn_orient_matrix_UB_32 0.0637534000
_diffrn_orient_matrix_UB_33 -0.0548025000
_diffrn_radiation_monochromator mirror
_diffrn_radiation_probe x-ray
_diffrn_radiation_type 'Cu K\a'
_diffrn_radiation_wavelength 1.54184
_diffrn_reflns_av_R_equivalents 0.0318
_diffrn_reflns_av_unetI/netI 0.0323
_diffrn_reflns_Laue_measured_fraction_full 0.999
_diffrn_reflns_Laue_measured_fraction_max 0.970
_diffrn_reflns_limit_h_max 7
_diffrn_reflns_limit_h_min -7
_diffrn_reflns_limit_k_max 13
_diffrn_reflns_limit_k_min -13
_diffrn_reflns_limit_l_max 28
_diffrn_reflns_limit_l_min -30
_diffrn_reflns_number 18826
_diffrn_reflns_point_group_measured_fraction_full 0.990
_diffrn_reflns_point_group_measured_fraction_max 0.942
_diffrn_reflns_theta_full 67.684
_diffrn_reflns_theta_max 76.961
_diffrn_reflns_theta_min 3.599
_diffrn_source 'Rotating-anode X-ray tube'
_diffrn_source_type 'PhotonJet R (Cu) X-ray Source'
_exptl_absorpt_coefficient_mu 0.643
_exptl_absorpt_correction_T_max 1.00000
_exptl_absorpt_correction_T_min 0.86386
_exptl_absorpt_correction_type multi-scan
_exptl_absorpt_process_details
;
CrysAlisPro 1.171.41.95a (Rigaku Oxford Diffraction, 2021)
Empirical absorption correction using spherical harmonics,
implemented in SCALE3 ABSPACK scaling algorithm.
;
_exptl_crystal_colour 'clear yellowish white'
_exptl_crystal_colour_lustre clear
_exptl_crystal_colour_modifier yellowish
_exptl_crystal_colour_primary white
_exptl_crystal_density_diffrn 1.210
_exptl_crystal_description block
_exptl_crystal_F_000 624
_exptl_crystal_size_max 0.12
_exptl_crystal_size_mid 0.06
_exptl_crystal_size_min 0.04
_refine_diff_density_max 0.210
_refine_diff_density_min -0.200
_refine_diff_density_rms 0.037
_refine_ls_abs_structure_details
;
 Flack x determined using 2682 quotients [(I+)-(I-)]/[(I+)+(I-)]
 (Parsons, Flack and Wagner, Acta Cryst. B69 (2013) 249-259).
;
_refine_ls_abs_structure_Flack -0.05(8)
_refine_ls_extinction_method none
_refine_ls_goodness_of_fit_ref 1.044
_refine_ls_hydrogen_treatment constr
_refine_ls_matrix_type full
_refine_ls_number_parameters 389
_refine_ls_number_reflns 6316
_refine_ls_number_restraints 1
_refine_ls_restrained_S_all 1.043
_refine_ls_R_factor_all 0.0357
_refine_ls_R_factor_gt 0.0342
_refine_ls_shift/su_max 0.000
_refine_ls_shift/su_mean 0.000
_refine_ls_structure_factor_coef Fsqd
_refine_ls_weighting_details 'w=1/[\s^2^(Fo^2^)+(0.0471P)^2^+0.3264P] where P=(Fo^2^+2Fc^2^)/3'
_refine_ls_weighting_scheme calc
_refine_ls_wR_factor_gt 0.0887
_refine_ls_wR_factor_ref 0.0897
_reflns_Friedel_coverage 0.842
_reflns_Friedel_fraction_full 0.981
_reflns_Friedel_fraction_max 0.911
_reflns_number_gt 6072
_reflns_number_total 6316
_reflns_threshold_expression 'I > 2\s(I)'
_cod_data_source_file np1c00849_si_003.cif
_cod_data_source_block hjxc_i_2_11a_auto
_cod_database_code 1566298
_shelx_shelxl_version_number 2018/3
_shelx_space_group_comment
;
The symmetry employed for this shelxl refinement is uniquely defined
by the following loop, which should always be used as a source of
symmetry information in preference to the above space-group names.
They are only intended as comments.
;
_shelx_estimated_absorpt_t_max 0.975
_shelx_estimated_absorpt_t_min 0.927
_reflns_odcompleteness_completeness 99.90
_reflns_odcompleteness_iscentric 1
_reflns_odcompleteness_theta 66.97
_olex2_refinement_description
;
1. Fixed Uiso
 At 1.2 times of:
  All C(H) groups, All C(H,H) groups
 At 1.5 times of:
  All C(H,H,H) groups
2.a Ternary CH refined with riding coordinates:
 C4(H4), C6(H6), C10(H10), C11(H11), C16(H16), C25(H25), C26(H26), C28(H28),
 C34(H34), C39(H39)
2.b Secondary CH2 refined with riding coordinates:
 C3(H3A,H3B), C5(H5A,H5B), C24(H24A,H24B), C27(H27A,H27B)
2.c Idealised Me refined as rotating group:
 C12(H12A,H12B,H12C), C13(H13A,H13B,H13C), C15(H15A,H15B,H15C), C17(H17A,H17B,
 H17C), C18(H18A,H18B,H18C), C35(H35A,H35B,H35C), C36(H36A,H36B,H36C), C40(H40A,
 H40B,H40C), C41(H41A,H41B,H41C), C42(H42A,H42B,H42C)
;
_olex2_submission_special_instructions 'No special instructions were received'
_oxdiff_exptl_absorpt_empirical_details
;
Empirical correction (ABSPACK) includes:
- Absorption correction using spherical harmonics
- Frame scaling
;
_oxdiff_exptl_absorpt_empirical_full_max 1.402
_oxdiff_exptl_absorpt_empirical_full_min 0.779

loop_
_space_group_symop_operation_xyz
'x, y, z'
'-x, y+1/2, -z'

loop_
_atom_site_label
_atom_site_type_symbol
_atom_site_fract_x
_atom_site_fract_y
_atom_site_fract_z
_atom_site_U_iso_or_equiv
_atom_site_adp_type
_atom_site_occupancy
_atom_site_site_symmetry_order
_atom_site_calc_flag
_atom_site_refinement_flags_posn
_atom_site_refinement_flags_adp
_atom_site_refinement_flags_occupancy
_atom_site_disorder_assembly
_atom_site_disorder_group
O1 O 0.7062(3) 0.47807(15) 0.49969(6) 0.0320(4) Uani 1 1 d . . . . .
O2 O 0.4079(2) 0.50976(14) 0.39997(6) 0.0223(3) Uani 1 1 d . . . . .
O3 O 0.2194(3) 0.76752(15) 0.26951(6) 0.0278(3) Uani 1 1 d . . . . .
C1 C 0.3868(3) 0.68124(19) 0.35126(8) 0.0201(4) Uani 1 1 d . . . . .
C2 C 0.3476(4) 0.7770(2) 0.31031(8) 0.0220(4) Uani 1 1 d . . . . .
C3 C 0.4816(4) 0.8925(2) 0.32385(9) 0.0239(4) Uani 1 1 d . . . . .
H3A H 0.384457 0.946225 0.345042 0.029 Uiso 1 1 calc R U . . .
H3B H 0.509806 0.934594 0.289349 0.029 Uiso 1 1 calc R U . . .
C4 C 0.7143(3) 0.8754(2) 0.35621(8) 0.0209(4) Uani 1 1 d . . . . .
H4 H 0.808674 0.819813 0.334512 0.025 Uiso 1 1 calc R U . . .
C5 C 0.8966(4) 0.7680(2) 0.44252(8) 0.0229(4) Uani 1 1 d . . . . .
H5A H 0.982583 0.839327 0.457069 0.028 Uiso 1 1 calc R U . . .
H5B H 0.994913 0.725532 0.417166 0.028 Uiso 1 1 calc R U . . .
C6 C 0.8486(4) 0.6822(2) 0.49012(8) 0.0236(4) Uani 1 1 d . . . . .
H6 H 1.000214 0.650197 0.504816 0.028 Uiso 1 1 calc R U . . .
C7 C 0.6984(4) 0.5728(2) 0.47410(8) 0.0229(4) Uani 1 1 d . . . . .
C8 C 0.5450(4) 0.5966(2) 0.42641(8) 0.0212(4) Uani 1 1 d . . . . .
C9 C 0.5355(3) 0.70130(19) 0.39819(8) 0.0195(4) Uani 1 1 d . . . . .
C10 C 0.6764(3) 0.81142(19) 0.41078(8) 0.0202(4) Uani 1 1 d . . . . .
H10 H 0.589969 0.866706 0.434425 0.024 Uiso 1 1 calc R U . . .
C11 C 0.8496(4) 0.9953(2) 0.36352(8) 0.0247(4) Uani 1 1 d . . . . .
H11 H 0.991934 0.977132 0.386756 0.030 Uiso 1 1 calc R U . . .
C12 C 0.7184(4) 1.0931(2) 0.39260(10) 0.0313(5) Uani 1 1 d . . . . .
H12A H 0.583117 1.117437 0.369692 0.047 Uiso 1 1 calc R U . . .
H12B H 0.818382 1.163398 0.399542 0.047 Uiso 1 1 calc R U . . .
H12C H 0.669550 1.061273 0.427251 0.047 Uiso 1 1 calc R U . . .
C13 C 0.9259(4) 1.0432(2) 0.30903(10) 0.0319(5) Uani 1 1 d . . . . .
H13A H 0.992718 0.976990 0.288708 0.048 Uiso 1 1 calc R U . . .
H13B H 1.040874 1.107000 0.315701 0.048 Uiso 1 1 calc R U . . .
H13C H 0.792806 1.076322 0.287837 0.048 Uiso 1 1 calc R U . . .
C14 C 0.3152(3) 0.5633(2) 0.35381(8) 0.0210(4) Uani 1 1 d . . . . .
C15 C 0.7403(4) 0.7501(2) 0.53688(9) 0.0308(5) Uani 1 1 d . . . . .
H15A H 0.585459 0.777072 0.524830 0.046 Uiso 1 1 calc R U . . .
H15B H 0.835057 0.820480 0.547358 0.046 Uiso 1 1 calc R U . . .
H15C H 0.731337 0.695867 0.568210 0.046 Uiso 1 1 calc R U . . .
C16 C 0.1656(4) 0.4856(2) 0.31637(8) 0.0229(4) Uani 1 1 d . . . . .
H16 H 0.136432 0.530974 0.281476 0.027 Uiso 1 1 calc R U . . .
C17 C -0.0671(4) 0.4621(2) 0.34018(9) 0.0283(5) Uani 1 1 d . . . . .
H17A H -0.042918 0.423631 0.375946 0.042 Uiso 1 1 calc R U . . .
H17B H -0.159101 0.408591 0.315772 0.042 Uiso 1 1 calc R U . . .
H17C H -0.148133 0.539052 0.344069 0.042 Uiso 1 1 calc R U . . .
C18 C 0.2838(4) 0.3671(2) 0.30320(10) 0.0317(5) Uani 1 1 d . . . . .
H18A H 0.429751 0.384426 0.286997 0.047 Uiso 1 1 calc R U . . .
H18B H 0.184591 0.320354 0.277426 0.047 Uiso 1 1 calc R U . . .
H18C H 0.313042 0.320253 0.336717 0.047 Uiso 1 1 calc R U . . .
O33 O 0.5306(3) 0.54345(14) 0.09674(6) 0.0245(3) Uani 1 1 d . . . . .
O37 O 0.2620(3) 0.55428(14) -0.00819(6) 0.0284(4) Uani 1 1 d . . . . .
O38 O 0.7862(3) 0.28937(17) 0.22158(7) 0.0364(4) Uani 1 1 d . . . . .
C22 C 0.5543(4) 0.3783(2) 0.14975(8) 0.0229(4) Uani 1 1 d . . . . .
C23 C 0.6266(4) 0.2806(2) 0.18744(8) 0.0259(4) Uani 1 1 d . . . . .
C24 C 0.4822(4) 0.1671(2) 0.18001(9) 0.0255(4) Uani 1 1 d . . . . .
H24A H 0.343044 0.176486 0.200792 0.031 Uiso 1 1 calc R U . . .
H24B H 0.570823 0.097967 0.195933 0.031 Uiso 1 1 calc R U . . .
C25 C 0.4066(3) 0.13603(19) 0.12029(8) 0.0205(4) Uani 1 1 d . . . . .
H25 H 0.548935 0.127668 0.099830 0.025 Uiso 1 1 calc R U . . .
C26 C 0.2642(3) 0.24123(19) 0.09406(8) 0.0193(4) Uani 1 1 d . . . . .
H26 H 0.112364 0.244384 0.110871 0.023 Uiso 1 1 calc R U . . .
C27 C 0.2221(3) 0.23394(19) 0.03174(8) 0.0197(4) Uani 1 1 d . . . . .
H27A H 0.116315 0.165926 0.022563 0.024 Uiso 1 1 calc R U . . .
H27B H 0.369462 0.216910 0.015223 0.024 Uiso 1 1 calc R U . . .
C28 C 0.1185(3) 0.35228(19) 0.00705(8) 0.0207(4) Uani 1 1 d . . . . .
H28 H 0.112832 0.343633 -0.033462 0.025 Uiso 1 1 calc R U . . .
C29 C 0.2578(4) 0.4661(2) 0.02170(8) 0.0222(4) Uani 1 1 d . . . . .
C30 C 0.3806(4) 0.4568(2) 0.07456(8) 0.0215(4) Uani 1 1 d . . . . .
C31 C 0.3884(3) 0.35646(19) 0.10617(8) 0.0202(4) Uani 1 1 d . . . . .
C32 C 0.6365(4) 0.4933(2) 0.14214(8) 0.0237(4) Uani 1 1 d . . . . .
C34 C 0.8085(4) 0.5677(2) 0.17482(9) 0.0279(5) Uani 1 1 d . . . . .
H34 H 0.920471 0.511162 0.193836 0.033 Uiso 1 1 calc R U . . .
C35 C 0.9429(4) 0.6527(2) 0.13973(11) 0.0363(6) Uani 1 1 d . . . . .
H35A H 1.019547 0.605561 0.112350 0.055 Uiso 1 1 calc R U . . .
H35B H 1.058179 0.696275 0.162762 0.055 Uiso 1 1 calc R U . . .
H35C H 0.837356 0.710853 0.121504 0.055 Uiso 1 1 calc R U . . .
C36 C 0.6869(4) 0.6386(2) 0.21847(9) 0.0292(5) Uani 1 1 d . . . . .
H36A H 0.573332 0.693485 0.200829 0.044 Uiso 1 1 calc R U . . .
H36B H 0.800317 0.685736 0.240517 0.044 Uiso 1 1 calc R U . . .
H36C H 0.609440 0.581891 0.241909 0.044 Uiso 1 1 calc R U . . .
C39 C 0.2770(4) 0.0143(2) 0.11573(9) 0.0239(4) Uani 1 1 d . . . . .
H39 H 0.205304 0.009517 0.077863 0.029 Uiso 1 1 calc R U . . .
C40 C 0.0820(4) 0.0039(2) 0.15434(11) 0.0352(5) Uani 1 1 d . . . . .
H40A H 0.146636 -0.003594 0.191869 0.053 Uiso 1 1 calc R U . . .
H40B H -0.010820 -0.067836 0.144838 0.053 Uiso 1 1 calc R U . . .
H40C H -0.014704 0.076326 0.151079 0.053 Uiso 1 1 calc R U . . .
C41 C 0.4396(4) -0.0931(2) 0.12284(11) 0.0331(5) Uani 1 1 d . . . . .
H41A H 0.561437 -0.085930 0.097243 0.050 Uiso 1 1 calc R U . . .
H41B H 0.354140 -0.168346 0.115679 0.050 Uiso 1 1 calc R U . . .
H41C H 0.508034 -0.094144 0.160185 0.050 Uiso 1 1 calc R U . . .
C42 C -0.1295(4) 0.3708(2) 0.02354(9) 0.0253(4) Uani 1 1 d . . . . .
H42A H -0.130137 0.378760 0.063193 0.038 Uiso 1 1 calc R U . . .
H42B H -0.223309 0.301031 0.011635 0.038 Uiso 1 1 calc R U . . .
H42C H -0.193023 0.444431 0.006290 0.038 Uiso 1 1 calc R U . . .

loop_
_atom_site_aniso_label
_atom_site_aniso_U_11
_atom_site_aniso_U_22
_atom_site_aniso_U_33
_atom_site_aniso_U_23
_atom_site_aniso_U_13
_atom_site_aniso_U_12
O1 0.0378(9) 0.0279(9) 0.0292(8) 0.0072(7) -0.0077(7) -0.0027(7)
O2 0.0249(7) 0.0231(7) 0.0185(6) 0.0004(6) -0.0025(5) -0.0034(6)
O3 0.0284(8) 0.0306(8) 0.0232(7) 0.0021(6) -0.0085(6) -0.0010(6)
C1 0.0180(9) 0.0241(10) 0.0180(9) -0.0021(8) 0.0002(7) -0.0004(8)
C2 0.0199(9) 0.0245(10) 0.0215(10) 0.0002(8) 0.0004(7) 0.0012(8)
C3 0.0247(10) 0.0232(11) 0.0234(10) 0.0047(8) -0.0018(8) -0.0015(8)
C4 0.0219(9) 0.0215(10) 0.0191(9) 0.0013(8) 0.0008(7) -0.0010(8)
C5 0.0225(10) 0.0245(11) 0.0214(9) -0.0007(8) -0.0026(8) -0.0028(8)
C6 0.0244(10) 0.0270(11) 0.0186(9) 0.0009(8) -0.0036(8) -0.0003(9)
C7 0.0256(10) 0.0246(10) 0.0184(9) 0.0015(8) 0.0005(8) 0.0014(8)
C8 0.0205(9) 0.0234(10) 0.0194(9) -0.0015(8) -0.0013(8) -0.0019(8)
C9 0.0178(9) 0.0230(10) 0.0178(9) -0.0016(8) 0.0029(7) 0.0000(8)
C10 0.0208(9) 0.0217(10) 0.0183(9) -0.0010(8) 0.0011(7) -0.0012(8)
C11 0.0254(10) 0.0236(11) 0.0247(10) 0.0037(8) -0.0024(8) -0.0035(9)
C12 0.0362(12) 0.0230(11) 0.0342(12) -0.0025(9) -0.0031(10) -0.0039(10)
C13 0.0308(12) 0.0308(12) 0.0337(12) 0.0114(9) -0.0009(9) -0.0059(9)
C14 0.0196(9) 0.0267(10) 0.0169(9) 0.0000(8) 0.0018(7) 0.0004(8)
C15 0.0421(13) 0.0301(12) 0.0201(10) -0.0029(9) 0.0000(9) -0.0032(10)
C16 0.0231(10) 0.0248(11) 0.0204(9) -0.0016(8) -0.0013(7) -0.0034(8)
C17 0.0217(10) 0.0341(12) 0.0290(11) -0.0058(9) 0.0006(8) -0.0014(9)
C18 0.0260(11) 0.0336(12) 0.0352(12) -0.0115(10) 0.0002(9) -0.0010(10)
O33 0.0231(7) 0.0217(8) 0.0288(8) -0.0021(6) 0.0013(6) -0.0025(6)
O37 0.0280(8) 0.0259(8) 0.0314(8) 0.0089(6) 0.0021(6) 0.0014(6)
O38 0.0393(9) 0.0377(10) 0.0302(8) 0.0016(7) -0.0144(7) -0.0039(8)
C22 0.0228(10) 0.0260(10) 0.0198(9) -0.0041(8) 0.0008(8) -0.0007(9)
C23 0.0283(11) 0.0305(12) 0.0188(10) -0.0031(8) -0.0008(8) 0.0000(9)
C24 0.0286(11) 0.0278(11) 0.0198(10) 0.0028(8) -0.0020(8) -0.0005(9)
C25 0.0208(9) 0.0225(10) 0.0179(9) -0.0002(8) 0.0005(7) 0.0017(8)
C26 0.0181(9) 0.0204(10) 0.0194(9) -0.0014(8) 0.0007(7) -0.0006(8)
C27 0.0207(9) 0.0198(10) 0.0184(9) -0.0017(7) 0.0001(7) -0.0004(8)
C28 0.0200(9) 0.0240(11) 0.0181(9) 0.0010(8) 0.0013(7) 0.0006(8)
C29 0.0187(9) 0.0226(10) 0.0258(10) 0.0015(8) 0.0044(8) 0.0018(8)
C30 0.0200(9) 0.0198(10) 0.0249(10) -0.0038(8) 0.0020(8) -0.0015(8)
C31 0.0189(9) 0.0235(10) 0.0182(9) -0.0033(8) 0.0020(7) 0.0016(8)
C32 0.0243(10) 0.0254(11) 0.0216(10) -0.0032(8) 0.0020(8) 0.0019(9)
C34 0.0280(11) 0.0246(11) 0.0305(11) -0.0037(9) -0.0036(9) -0.0026(9)
C35 0.0346(13) 0.0341(13) 0.0409(13) -0.0090(10) 0.0074(10) -0.0106(10)
C36 0.0350(12) 0.0291(11) 0.0234(10) -0.0044(9) 0.0002(9) -0.0034(10)
C39 0.0256(10) 0.0236(10) 0.0223(10) 0.0003(8) 0.0002(8) -0.0008(9)
C40 0.0295(11) 0.0280(12) 0.0490(14) 0.0025(11) 0.0107(10) -0.0039(10)
C41 0.0323(12) 0.0249(11) 0.0427(13) 0.0054(10) 0.0062(10) 0.0009(9)
C42 0.0198(9) 0.0290(11) 0.0271(10) 0.0035(9) 0.0002(8) 0.0005(9)

loop_
_atom_type_symbol
_atom_type_description
_atom_type_scat_dispersion_real
_atom_type_scat_dispersion_imag
_atom_type_scat_source
C C 0.0181 0.0091 'International Tables Vol C Tables 4.2.6.8 and 6.1.1.4'
H H 0.0000 0.0000 'International Tables Vol C Tables 4.2.6.8 and 6.1.1.4'
O O 0.0492 0.0322 'International Tables Vol C Tables 4.2.6.8 and 6.1.1.4'

loop_
_geom_angle_atom_site_label_1
_geom_angle_atom_site_label_2
_geom_angle_atom_site_label_3
_geom_angle
_geom_angle_site_symmetry_1
_geom_angle_site_symmetry_3
_geom_angle_publ_flag
C14 O2 C8 106.27(16) . . ?
C9 C1 C2 120.52(19) . . ?
C14 C1 C2 132.86(19) . . ?
C14 C1 C9 106.51(18) . . ?
O3 C2 C1 124.4(2) . . ?
O3 C2 C3 122.26(19) . . ?
C1 C2 C3 113.34(17) . . ?
C2 C3 H3A 108.3 . . ?
C2 C3 H3B 108.3 . . ?
C2 C3 C4 115.75(18) . . ?
H3A C3 H3B 107.4 . . ?
C4 C3 H3A 108.3 . . ?
C4 C3 H3B 108.3 . . ?
C3 C4 H4 107.1 . . ?
C3 C4 C10 109.76(16) . . ?
C3 C4 C11 112.46(17) . . ?
C10 C4 H4 107.1 . . ?
C10 C4 C11 112.88(16) . . ?
C11 C4 H4 107.1 . . ?
H5A C5 H5B 107.8 . . ?
C6 C5 H5A 109.0 . . ?
C6 C5 H5B 109.0 . . ?
C10 C5 H5A 109.0 . . ?
C10 C5 H5B 109.0 . . ?
C10 C5 C6 113.12(17) . . ?
C5 C6 H6 107.2 . . ?
C7 C6 C5 114.55(16) . . ?
C7 C6 H6 107.2 . . ?
C7 C6 C15 108.86(18) . . ?
C15 C6 C5 111.61(19) . . ?
C15 C6 H6 107.2 . . ?
O1 C7 C6 122.72(19) . . ?
O1 C7 C8 124.9(2) . . ?
C8 C7 C6 112.36(18) . . ?
O2 C8 C7 124.30(19) . . ?
C9 C8 O2 110.28(18) . . ?
C9 C8 C7 125.02(19) . . ?
C1 C9 C10 126.82(18) . . ?
C8 C9 C1 106.83(18) . . ?
C8 C9 C10 125.99(19) . . ?
C4 C10 H10 109.2 . . ?
C5 C10 C4 115.19(16) . . ?
C5 C10 H10 109.2 . . ?
C9 C10 C4 107.34(16) . . ?
C9 C10 C5 106.50(17) . . ?
C9 C10 H10 109.2 . . ?
C4 C11 H11 107.2 . . ?
C12 C11 C4 113.22(18) . . ?
C12 C11 H11 107.2 . . ?
C12 C11 C13 110.17(19) . . ?
C13 C11 C4 111.52(18) . . ?
C13 C11 H11 107.2 . . ?
C11 C12 H12A 109.5 . . ?
C11 C12 H12B 109.5 . . ?
C11 C12 H12C 109.5 . . ?
H12A C12 H12B 109.5 . . ?
H12A C12 H12C 109.5 . . ?
H12B C12 H12C 109.5 . . ?
C11 C13 H13A 109.5 . . ?
C11 C13 H13B 109.5 . . ?
C11 C13 H13C 109.5 . . ?
H13A C13 H13B 109.5 . . ?
H13A C13 H13C 109.5 . . ?
H13B C13 H13C 109.5 . . ?
O2 C14 C1 110.11(18) . . ?
O2 C14 C16 116.78(19) . . ?
C1 C14 C16 133.10(19) . . ?
C6 C15 H15A 109.5 . . ?
C6 C15 H15B 109.5 . . ?
C6 C15 H15C 109.5 . . ?
H15A C15 H15B 109.5 . . ?
H15A C15 H15C 109.5 . . ?
H15B C15 H15C 109.5 . . ?
C14 C16 H16 107.7 . . ?
C14 C16 C17 111.01(17) . . ?
C14 C16 C18 111.60(18) . . ?
C17 C16 H16 107.7 . . ?
C18 C16 H16 107.7 . . ?
C18 C16 C17 110.95(19) . . ?
C16 C17 H17A 109.5 . . ?
C16 C17 H17B 109.5 . . ?
C16 C17 H17C 109.5 . . ?
H17A C17 H17B 109.5 . . ?
H17A C17 H17C 109.5 . . ?
H17B C17 H17C 109.5 . . ?
C16 C18 H18A 109.5 . . ?
C16 C18 H18B 109.5 . . ?
C16 C18 H18C 109.5 . . ?
H18A C18 H18B 109.5 . . ?
H18A C18 H18C 109.5 . . ?
H18B C18 H18C 109.5 . . ?
C32 O33 C30 106.69(16) . . ?
C31 C22 C23 120.6(2) . . ?
C32 C22 C23 132.5(2) . . ?
C32 C22 C31 106.33(19) . . ?
O38 C23 C22 123.7(2) . . ?
O38 C23 C24 123.0(2) . . ?
C22 C23 C24 113.28(18) . . ?
C23 C24 H24A 108.5 . . ?
C23 C24 H24B 108.5 . . ?
C23 C24 C25 115.04(18) . . ?
H24A C24 H24B 107.5 . . ?
C25 C24 H24A 108.5 . . ?
C25 C24 H24B 108.5 . . ?
C24 C25 H25 107.5 . . ?
C26 C25 C24 110.20(17) . . ?
C26 C25 H25 107.5 . . ?
C39 C25 C24 111.91(17) . . ?
C39 C25 H25 107.5 . . ?
C39 C25 C26 112.06(17) . . ?
C25 C26 H26 108.7 . . ?
C27 C26 C25 115.22(16) . . ?
C27 C26 H26 108.7 . . ?
C31 C26 C25 108.46(16) . . ?
C31 C26 H26 108.7 . . ?
C31 C26 C27 106.94(16) . . ?
C26 C27 H27A 109.1 . . ?
C26 C27 H27B 109.1 . . ?
C26 C27 C28 112.45(17) . . ?
H27A C27 H27B 107.8 . . ?
C28 C27 H27A 109.1 . . ?
C28 C27 H27B 109.1 . . ?
C27 C28 H28 107.4 . . ?
C29 C28 C27 114.32(17) . . ?
C29 C28 H28 107.4 . . ?
C29 C28 C42 108.85(17) . . ?
C42 C28 C27 111.09(17) . . ?
C42 C28 H28 107.4 . . ?
O37 C29 C28 122.88(19) . . ?
O37 C29 C30 124.8(2) . . ?
C30 C29 C28 112.35(18) . . ?
O33 C30 C29 124.76(19) . . ?
C31 C30 O33 109.90(18) . . ?
C31 C30 C29 124.9(2) . . ?
C22 C31 C26 126.75(19) . . ?
C30 C31 C22 107.03(19) . . ?
C30 C31 C26 125.95(18) . . ?
O33 C32 C22 110.03(18) . . ?
O33 C32 C34 118.39(19) . . ?
C22 C32 C34 131.6(2) . . ?
C32 C34 H34 107.9 . . ?
C32 C34 C35 112.66(19) . . ?
C32 C34 C36 109.48(18) . . ?
C35 C34 H34 107.9 . . ?
C35 C34 C36 110.9(2) . . ?
C36 C34 H34 107.9 . . ?
C34 C35 H35A 109.5 . . ?
C34 C35 H35B 109.5 . . ?
C34 C35 H35C 109.5 . . ?
H35A C35 H35B 109.5 . . ?
H35A C35 H35C 109.5 . . ?
H35B C35 H35C 109.5 . . ?
C34 C36 H36A 109.5 . . ?
C34 C36 H36B 109.5 . . ?
C34 C36 H36C 109.5 . . ?
H36A C36 H36B 109.5 . . ?
H36A C36 H36C 109.5 . . ?
H36B C36 H36C 109.5 . . ?
C25 C39 H39 106.8 . . ?
C40 C39 C25 113.54(18) . . ?
C40 C39 H39 106.8 . . ?
C41 C39 C25 111.81(18) . . ?
C41 C39 H39 106.8 . . ?
C41 C39 C40 110.55(19) . . ?
C39 C40 H40A 109.5 . . ?
C39 C40 H40B 109.5 . . ?
C39 C40 H40C 109.5 . . ?
H40A C40 H40B 109.5 . . ?
H40A C40 H40C 109.5 . . ?
H40B C40 H40C 109.5 . . ?
C39 C41 H41A 109.5 . . ?
C39 C41 H41B 109.5 . . ?
C39 C41 H41C 109.5 . . ?
H41A C41 H41B 109.5 . . ?
H41A C41 H41C 109.5 . . ?
H41B C41 H41C 109.5 . . ?
C28 C42 H42A 109.5 . . ?
C28 C42 H42B 109.5 . . ?
C28 C42 H42C 109.5 . . ?
H42A C42 H42B 109.5 . . ?
H42A C42 H42C 109.5 . . ?
H42B C42 H42C 109.5 . . ?

loop_
_geom_bond_atom_site_label_1
_geom_bond_atom_site_label_2
_geom_bond_distance
_geom_bond_site_symmetry_2
_geom_bond_publ_flag
O1 C7 1.221(3) . ?
O2 C8 1.386(3) . ?
O2 C14 1.364(3) . ?
O3 C2 1.221(3) . ?
C1 C2 1.470(3) . ?
C1 C9 1.420(3) . ?
C1 C14 1.370(3) . ?
C2 C3 1.523(3) . ?
C3 H3A 0.9900 . ?
C3 H3B 0.9900 . ?
C3 C4 1.544(3) . ?
C4 H4 1.0000 . ?
C4 C10 1.545(3) . ?
C4 C11 1.547(3) . ?
C5 H5A 0.9900 . ?
C5 H5B 0.9900 . ?
C5 C6 1.545(3) . ?
C5 C10 1.540(3) . ?
C6 H6 1.0000 . ?
C6 C7 1.530(3) . ?
C6 C15 1.540(3) . ?
C7 C8 1.457(3) . ?
C8 C9 1.349(3) . ?
C9 C10 1.490(3) . ?
C10 H10 1.0000 . ?
C11 H11 1.0000 . ?
C11 C12 1.527(3) . ?
C11 C13 1.532(3) . ?
C12 H12A 0.9800 . ?
C12 H12B 0.9800 . ?
C12 H12C 0.9800 . ?
C13 H13A 0.9800 . ?
C13 H13B 0.9800 . ?
C13 H13C 0.9800 . ?
C14 C16 1.501(3) . ?
C15 H15A 0.9800 . ?
C15 H15B 0.9800 . ?
C15 H15C 0.9800 . ?
C16 H16 1.0000 . ?
C16 C17 1.532(3) . ?
C16 C18 1.524(3) . ?
C17 H17A 0.9800 . ?
C17 H17B 0.9800 . ?
C17 H17C 0.9800 . ?
C18 H18A 0.9800 . ?
C18 H18B 0.9800 . ?
C18 H18C 0.9800 . ?
O33 C30 1.387(3) . ?
O33 C32 1.362(3) . ?
O37 C29 1.222(3) . ?
O38 C23 1.221(3) . ?
C22 C23 1.468(3) . ?
C22 C31 1.422(3) . ?
C22 C32 1.375(3) . ?
C23 C24 1.516(3) . ?
C24 H24A 0.9900 . ?
C24 H24B 0.9900 . ?
C24 C25 1.548(3) . ?
C25 H25 1.0000 . ?
C25 C26 1.547(3) . ?
C25 C39 1.544(3) . ?
C26 H26 1.0000 . ?
C26 C27 1.541(3) . ?
C26 C31 1.486(3) . ?
C27 H27A 0.9900 . ?
C27 H27B 0.9900 . ?
C27 C28 1.549(3) . ?
C28 H28 1.0000 . ?
C28 C29 1.529(3) . ?
C28 C42 1.539(3) . ?
C29 C30 1.451(3) . ?
C30 C31 1.353(3) . ?
C32 C34 1.494(3) . ?
C34 H34 1.0000 . ?
C34 C35 1.523(3) . ?
C34 C36 1.536(3) . ?
C35 H35A 0.9800 . ?
C35 H35B 0.9800 . ?
C35 H35C 0.9800 . ?
C36 H36A 0.9800 . ?
C36 H36B 0.9800 . ?
C36 H36C 0.9800 . ?
C39 H39 1.0000 . ?
C39 C40 1.529(3) . ?
C39 C41 1.522(3) . ?
C40 H40A 0.9800 . ?
C40 H40B 0.9800 . ?
C40 H40C 0.9800 . ?
C41 H41A 0.9800 . ?
C41 H41B 0.9800 . ?
C41 H41C 0.9800 . ?
C42 H42A 0.9800 . ?
C42 H42B 0.9800 . ?
C42 H42C 0.9800 . ?

loop_
_geom_torsion_atom_site_label_1
_geom_torsion_atom_site_label_2
_geom_torsion_atom_site_label_3
_geom_torsion_atom_site_label_4
_geom_torsion
_geom_torsion_site_symmetry_1
_geom_torsion_site_symmetry_2
_geom_torsion_site_symmetry_3
_geom_torsion_site_symmetry_4
_geom_torsion_publ_flag
O1 C7 C8 O2 -8.2(3) . . . . ?
O1 C7 C8 C9 179.8(2) . . . . ?
O2 C8 C9 C1 -0.3(2) . . . . ?
O2 C8 C9 C10 -173.74(17) . . . . ?
O2 C14 C16 C17 73.5(2) . . . . ?
O2 C14 C16 C18 -50.9(2) . . . . ?
O3 C2 C3 C4 -149.9(2) . . . . ?
C1 C2 C3 C4 30.8(2) . . . . ?
C1 C9 C10 C4 -23.2(3) . . . . ?
C1 C9 C10 C5 -147.1(2) . . . . ?
C1 C14 C16 C17 -108.2(3) . . . . ?
C1 C14 C16 C18 127.5(2) . . . . ?
C2 C1 C9 C8 -177.20(18) . . . . ?
C2 C1 C9 C10 -3.9(3) . . . . ?
C2 C1 C14 O2 177.2(2) . . . . ?
C2 C1 C14 C16 -1.2(4) . . . . ?
C2 C3 C4 C10 -58.9(2) . . . . ?
C2 C3 C4 C11 174.56(17) . . . . ?
C3 C4 C10 C5 169.44(18) . . . . ?
C3 C4 C10 C9 51.0(2) . . . . ?
C3 C4 C11 C12 58.4(2) . . . . ?
C3 C4 C11 C13 -66.5(2) . . . . ?
C5 C6 C7 O1 154.2(2) . . . . ?
C5 C6 C7 C8 -27.1(2) . . . . ?
C6 C5 C10 C4 -168.01(17) . . . . ?
C6 C5 C10 C9 -49.1(2) . . . . ?
C6 C7 C8 O2 173.10(18) . . . . ?
C6 C7 C8 C9 1.1(3) . . . . ?
C7 C8 C9 C1 172.63(19) . . . . ?
C7 C8 C9 C10 -0.8(3) . . . . ?
C8 O2 C14 C1 -1.2(2) . . . . ?
C8 O2 C14 C16 177.54(17) . . . . ?
C8 C9 C10 C4 148.9(2) . . . . ?
C8 C9 C10 C5 25.0(3) . . . . ?
C9 C1 C2 O3 -178.6(2) . . . . ?
C9 C1 C2 C3 0.7(3) . . . . ?
C9 C1 C14 O2 1.0(2) . . . . ?
C9 C1 C14 C16 -177.5(2) . . . . ?
C10 C4 C11 C12 -66.5(2) . . . . ?
C10 C4 C11 C13 168.62(18) . . . . ?
C10 C5 C6 C7 53.7(2) . . . . ?
C10 C5 C6 C15 -70.6(2) . . . . ?
C11 C4 C10 C5 -64.2(2) . . . . ?
C11 C4 C10 C9 177.34(17) . . . . ?
C14 O2 C8 C7 -172.11(19) . . . . ?
C14 O2 C8 C9 0.9(2) . . . . ?
C14 C1 C2 O3 5.5(4) . . . . ?
C14 C1 C2 C3 -175.2(2) . . . . ?
C14 C1 C9 C8 -0.4(2) . . . . ?
C14 C1 C9 C10 172.96(18) . . . . ?
C15 C6 C7 O1 -80.0(3) . . . . ?
C15 C6 C7 C8 98.7(2) . . . . ?
O33 C30 C31 C22 -1.4(2) . . . . ?
O33 C30 C31 C26 -175.72(17) . . . . ?
O33 C32 C34 C35 -33.7(3) . . . . ?
O33 C32 C34 C36 90.1(2) . . . . ?
O37 C29 C30 O33 -4.3(3) . . . . ?
O37 C29 C30 C31 -175.4(2) . . . . ?
O38 C23 C24 C25 -142.6(2) . . . . ?
C22 C23 C24 C25 37.6(3) . . . . ?
C22 C32 C34 C35 148.1(2) . . . . ?
C22 C32 C34 C36 -88.0(3) . . . . ?
C23 C22 C31 C26 2.5(3) . . . . ?
C23 C22 C31 C30 -171.73(19) . . . . ?
C23 C22 C32 O33 171.5(2) . . . . ?
C23 C22 C32 C34 -10.3(4) . . . . ?
C23 C24 C25 C26 -59.1(2) . . . . ?
C23 C24 C25 C39 175.50(18) . . . . ?
C24 C25 C26 C27 167.60(17) . . . . ?
C24 C25 C26 C31 47.8(2) . . . . ?
C24 C25 C39 C40 50.4(2) . . . . ?
C24 C25 C39 C41 -75.5(2) . . . . ?
C25 C26 C27 C28 -169.52(17) . . . . ?
C25 C26 C31 C22 -22.7(3) . . . . ?
C25 C26 C31 C30 150.47(19) . . . . ?
C26 C25 C39 C40 -74.0(2) . . . . ?
C26 C25 C39 C41 160.12(18) . . . . ?
C26 C27 C28 C29 54.7(2) . . . . ?
C26 C27 C28 C42 -68.9(2) . . . . ?
C27 C26 C31 C22 -147.53(19) . . . . ?
C27 C26 C31 C30 25.6(3) . . . . ?
C27 C28 C29 O37 150.19(19) . . . . ?
C27 C28 C29 C30 -30.1(2) . . . . ?
C28 C29 C30 O33 176.05(17) . . . . ?
C28 C29 C30 C31 4.9(3) . . . . ?
C29 C30 C31 C22 170.81(19) . . . . ?
C29 C30 C31 C26 -3.5(3) . . . . ?
C30 O33 C32 C22 -1.1(2) . . . . ?
C30 O33 C32 C34 -179.64(18) . . . . ?
C31 C22 C23 O38 171.2(2) . . . . ?
C31 C22 C23 C24 -9.1(3) . . . . ?
C31 C22 C32 O33 0.2(2) . . . . ?
C31 C22 C32 C34 178.5(2) . . . . ?
C31 C26 C27 C28 -48.9(2) . . . . ?
C32 O33 C30 C29 -170.67(19) . . . . ?
C32 O33 C30 C31 1.6(2) . . . . ?
C32 C22 C23 O38 1.0(4) . . . . ?
C32 C22 C23 C24 -179.2(2) . . . . ?
C32 C22 C31 C26 174.95(18) . . . . ?
C32 C22 C31 C30 0.7(2) . . . . ?
C39 C25 C26 C27 -67.1(2) . . . . ?
C39 C25 C26 C31 173.14(16) . . . . ?
C42 C28 C29 O37 -84.9(2) . . . . ?
C42 C28 C29 C30 94.7(2) . . . . ?
